data_7055896
loop_
_publ_author_name
'Li, Huijun'
'Wang, Yuan'
'He, Yaling'
'Xu, Zhouqing'
'Zhao, Xiaolei'
'Han, Yi'

_publ_section_title
;
 Synthesis of several novel coordination complexes: ion exchange, magnetic
 and photocatalytic studies
;
_journal_issue 3
_journal_name_full 'New J. Chem.'
_journal_page_first 1046
_journal_paper_doi 10.1039/C6NJ02863B
_journal_volume 41
_journal_year 2017
_chemical_formula_sum 'C68 H42 Cl2 Cu3 N8 O18'
_chemical_formula_weight 1520.61
_chemical_name_systematic
;
 ?
;
_space_group_crystal_system monoclinic
_space_group_IT_number 15
_space_group_name_Hall '-C 2yc'
_space_group_name_H-M_alt 'C 1 2/c 1'
_symmetry_space_group_name_Hall '-C 2yc'
_symmetry_space_group_name_H-M 'C 1 2/c 1'
_atom_sites_solution_hydrogens geom
_audit_creation_method SHELXL-2014
_audit_update_record
;
2016-11-30 deposited with the CCDC.
2016-12-13 downloaded from the CCDC.
;
_cell_angle_alpha 90
_cell_angle_beta 93.477(3)
_cell_angle_gamma 90
_cell_formula_units_Z 4
_cell_length_a 13.981(2)
_cell_length_b 13.594(2)
_cell_length_c 30.578(5)
_cell_measurement_reflns_used 5118
_cell_measurement_temperature 296(2)
_cell_measurement_theta_max 25.0
_cell_measurement_theta_min 0.999
_cell_volume 5800.9(15)
_computing_cell_refinement 'Bruker SMART'
_computing_data_collection 'Bruker SMART'
_computing_data_reduction 'Bruker SAINT'
_computing_molecular_graphics 'Bruker SHELXTL'
_computing_publication_material 'Bruker SHELXTL'
_computing_structure_refinement 'SHELXL-2014 (Sheldrick, 2014)'
_computing_structure_solution 'Bruker SAINT'
_diffrn_ambient_temperature 296(2)
_diffrn_measured_fraction_theta_full 0.973
_diffrn_measured_fraction_theta_max 0.999
_diffrn_measurement_device_type 'Bruker SMART APEX CCD'
_diffrn_radiation_type MoK\a
_diffrn_radiation_wavelength 0.71073
_diffrn_reflns_av_R_equivalents 0.0329
_diffrn_reflns_av_unetI/netI 0.0372
_diffrn_reflns_Laue_measured_fraction_full 0.973
_diffrn_reflns_Laue_measured_fraction_max 0.999
_diffrn_reflns_limit_h_max 16
_diffrn_reflns_limit_h_min -16
_diffrn_reflns_limit_k_max 8
_diffrn_reflns_limit_k_min -16
_diffrn_reflns_limit_l_max 33
_diffrn_reflns_limit_l_min -36
_diffrn_reflns_number 14581
_diffrn_reflns_point_group_measured_fraction_full 0.973
_diffrn_reflns_point_group_measured_fraction_max 0.999
_diffrn_reflns_theta_full 25.242
_diffrn_reflns_theta_max 25.000
_diffrn_reflns_theta_min 1.334
_exptl_absorpt_coefficient_mu 1.272
_exptl_crystal_colour blue
_exptl_crystal_density_diffrn 1.741
_exptl_crystal_description block
_exptl_crystal_F_000 3084
_exptl_crystal_size_max 0.200
_exptl_crystal_size_mid 0.200
_exptl_crystal_size_min 0.080
_refine_diff_density_max 0.585
_refine_diff_density_min -0.377
_refine_diff_density_rms 0.066
_refine_ls_extinction_method none
_refine_ls_goodness_of_fit_ref 1.005
_refine_ls_hydrogen_treatment constr
_refine_ls_matrix_type full
_refine_ls_number_parameters 447
_refine_ls_number_reflns 5118
_refine_ls_number_restraints 0
_refine_ls_restrained_S_all 1.005
_refine_ls_R_factor_all 0.0485
_refine_ls_R_factor_gt 0.0362
_refine_ls_shift/su_max 0.000
_refine_ls_shift/su_mean 0.000
_refine_ls_structure_factor_coef Fsqd
_refine_ls_weighting_details 'w=1/[\s^2^(Fo^2^)+(0.0509P)^2^+7.8616P] where P=(Fo^2^+2Fc^2^)/3'
_refine_ls_weighting_scheme calc
_refine_ls_wR_factor_gt 0.0908
_refine_ls_wR_factor_ref 0.0961
_reflns_Friedel_coverage 0.000
_reflns_number_gt 4128
_reflns_number_total 5118
_reflns_threshold_expression 'I > 2\s(I)'
_cod_data_source_file c6nj02863b2.cif
_cod_data_source_block 6
_cod_depositor_comments 'Adding full bibliography for 7055892--7055899.cif.'
_cod_original_cell_volume 5801.2(15)
_cod_database_code 7055896
_shelx_space_group_comment
;
The symmetry employed for this shelxl refinement is uniquely defined
by the following loop, which should always be used as a source of
symmetry information in preference to the above space-group names.
They are only intended as comments.
;
_shelx_estimated_absorpt_t_min 0.785
_shelx_estimated_absorpt_t_max 0.905
_shelxl_version_number 2014-3

loop_
_space_group_symop_operation_xyz
'x, y, z'
'-x, y, -z+1/2'
'x+1/2, y+1/2, z'
'-x+1/2, y+1/2, -z+1/2'
'-x, -y, -z'
'x, -y, z-1/2'
'-x+1/2, -y+1/2, -z'
'x+1/2, -y+1/2, z-1/2'

loop_
_atom_site_label
_atom_site_type_symbol
_atom_site_fract_x
_atom_site_fract_y
_atom_site_fract_z
_atom_site_U_iso_or_equiv
_atom_site_adp_type
_atom_site_occupancy
_atom_site_site_symmetry_order
_atom_site_calc_flag
_atom_site_refinement_flags_posn
_atom_site_refinement_flags_adp
_atom_site_refinement_flags_occupancy
Cu1 Cu 0.0000 0.29389(3) 0.2500 0.02339(14) Uani 1 2 d S T P
Cu2 Cu 0.05036(2) 0.42433(2) 0.16922(2) 0.02516(12) Uani 1 1 d . . .
C1 C 0.13145(19) 0.46140(19) 0.25787(9) 0.0219(6) Uani 1 1 d . . .
C2 C 0.20843(19) 0.51183(19) 0.28600(9) 0.0209(6) Uani 1 1 d . . .
C3 C 0.22794(19) 0.6114(2) 0.28172(9) 0.0223(6) Uani 1 1 d . . .
H3 H 0.1925 0.6493 0.2613 0.027 Uiso 1 1 calc R U .
C4 C 0.30101(19) 0.65379(19) 0.30829(9) 0.0220(6) Uani 1 1 d . . .
C5 C 0.3197(2) 0.7629(2) 0.30394(10) 0.0250(6) Uani 1 1 d . . .
C6 C 0.3543(2) 0.5963(2) 0.33838(9) 0.0251(6) Uani 1 1 d . . .
H6 H 0.4044 0.6246 0.3554 0.030 Uiso 1 1 calc R U .
C7 C 0.3340(2) 0.4970(2) 0.34337(9) 0.0248(6) Uani 1 1 d . . .
C8 C 0.2604(2) 0.4556(2) 0.31641(10) 0.0259(6) Uani 1 1 d . . .
H8 H 0.2462 0.3891 0.3191 0.031 Uiso 1 1 calc R U .
C9 C 0.3664(2) 0.3419(2) 0.38550(11) 0.0318(7) Uani 1 1 d . . .
C10 C 0.4577(2) 0.4826(2) 0.40636(10) 0.0344(7) Uani 1 1 d . . .
H10A H 0.4326 0.5381 0.4220 0.041 Uiso 1 1 calc R U .
H10B H 0.5131 0.5038 0.3912 0.041 Uiso 1 1 calc R U .
C11 C 0.4824(2) 0.3986(2) 0.43680(10) 0.0343(7) Uani 1 1 d . . .
C12 C 0.5503(3) 0.3915(3) 0.47159(12) 0.0494(10) Uani 1 1 d . . .
H12 H 0.5881 0.4452 0.4803 0.059 Uiso 1 1 calc R U .
C13 C 0.5602(3) 0.3022(3) 0.49288(13) 0.0564(11) Uani 1 1 d . . .
H13 H 0.6060 0.2959 0.5160 0.068 Uiso 1 1 calc R U .
C14 C 0.5045(3) 0.2223(3) 0.48098(12) 0.0479(9) Uani 1 1 d . . .
H14 H 0.5128 0.1635 0.4963 0.058 Uiso 1 1 calc R U .
C15 C 0.4364(2) 0.2286(2) 0.44664(11) 0.0412(8) Uani 1 1 d . . .
H15 H 0.3981 0.1750 0.4383 0.049 Uiso 1 1 calc R U .
C16 C 0.4273(2) 0.3183(2) 0.42491(10) 0.0325(7) Uani 1 1 d . . .
C17 C 0.1482(2) 0.1866(2) 0.30790(10) 0.0287(7) Uani 1 1 d . . .
H17 H 0.1720 0.2476 0.3171 0.034 Uiso 1 1 calc R U .
C18 C 0.1908(2) 0.1021(2) 0.32560(11) 0.0335(7) Uani 1 1 d . . .
H18 H 0.2412 0.1068 0.3468 0.040 Uiso 1 1 calc R U .
C19 C 0.1585(2) 0.0119(2) 0.31169(10) 0.0334(7) Uani 1 1 d . . .
H19 H 0.1876 -0.0451 0.3228 0.040 Uiso 1 1 calc R U .
C20 C 0.0807(2) 0.0062(2) 0.28042(10) 0.0268(7) Uani 1 1 d . . .
C21 C 0.04054(19) 0.09455(19) 0.26539(9) 0.0221(6) Uani 1 1 d . . .
C22 C 0.0393(2) -0.0841(2) 0.26387(11) 0.0361(8) Uani 1 1 d . . .
H22 H 0.0672 -0.1436 0.2725 0.043 Uiso 1 1 calc R U .
C23 C -0.0535(2) 0.2826(3) 0.10565(11) 0.0402(8) Uani 1 1 d . . .
H23 H -0.0160 0.2324 0.1182 0.048 Uiso 1 1 calc R U .
C24 C -0.1203(3) 0.2594(3) 0.07153(13) 0.0531(10) Uani 1 1 d . . .
H24 H -0.1276 0.1947 0.0620 0.064 Uiso 1 1 calc R U .
C25 C -0.1748(3) 0.3320(3) 0.05229(12) 0.0537(11) Uani 1 1 d . . .
H25 H -0.2189 0.3172 0.0292 0.064 Uiso 1 1 calc R U .
C26 C -0.1646(2) 0.4289(3) 0.06717(11) 0.0411(9) Uani 1 1 d . . .
C27 C -0.2179(3) 0.5122(3) 0.04986(12) 0.0548(11) Uani 1 1 d . . .
H27 H -0.2624 0.5028 0.0264 0.066 Uiso 1 1 calc R U .
C28 C -0.2058(3) 0.6021(3) 0.06627(13) 0.0535(10) Uani 1 1 d . . .
H28 H -0.2423 0.6538 0.0544 0.064 Uiso 1 1 calc R U .
C29 C -0.1368(2) 0.6205(3) 0.10224(11) 0.0395(8) Uani 1 1 d . . .
C30 C -0.1189(3) 0.7137(3) 0.12067(13) 0.0494(10) Uani 1 1 d . . .
H30 H -0.1549 0.7679 0.1110 0.059 Uiso 1 1 calc R U .
C31 C -0.0480(3) 0.7235(3) 0.15294(12) 0.0463(9) Uani 1 1 d . . .
H31 H -0.0343 0.7850 0.1650 0.056 Uiso 1 1 calc R U .
C32 C 0.0037(3) 0.6418(2) 0.16781(11) 0.0388(8) Uani 1 1 d . . .
H32 H 0.0518 0.6501 0.1898 0.047 Uiso 1 1 calc R U .
C33 C -0.0820(2) 0.5422(2) 0.11899(10) 0.0297(7) Uani 1 1 d . . .
C34 C -0.0964(2) 0.4453(2) 0.10187(9) 0.0301(7) Uani 1 1 d . . .
Cl1 Cl 0.18420(6) 0.44766(7) 0.07361(3) 0.0452(2) Uani 1 1 d . . .
N1 N -0.04142(17) 0.37319(18) 0.12081(8) 0.0292(6) Uani 1 1 d . . .
N2 N -0.01297(18) 0.55239(18) 0.15180(8) 0.0296(6) Uani 1 1 d . . .
N3 N 0.07429(16) 0.18350(16) 0.27828(8) 0.0235(5) Uani 1 1 d . . .
N4 N 0.38422(17) 0.43992(17) 0.37579(8) 0.0290(6) Uani 1 1 d . . .
O1 O 0.08952(13) 0.39057(13) 0.27596(6) 0.0251(4) Uani 1 1 d . . .
O2 O 0.11468(14) 0.49159(13) 0.21964(6) 0.0268(5) Uani 1 1 d . . .
O3 O 0.40561(13) 0.79123(13) 0.31767(7) 0.0266(5) Uani 1 1 d . . .
O4 O 0.31215(19) 0.28669(17) 0.36567(9) 0.0549(7) Uani 1 1 d . . .
O5 O 0.1723(2) 0.4523(3) 0.11932(9) 0.0803(10) Uani 1 1 d . . .
O6 O 0.0959(2) 0.4754(2) 0.05104(10) 0.0783(9) Uani 1 1 d . . .
O7 O 0.2564(3) 0.5163(3) 0.06360(12) 0.1045(13) Uani 1 1 d . . .
O8 O 0.2063(3) 0.3545(3) 0.05989(15) 0.1236(17) Uani 1 1 d . . .
O9 O 0.25673(15) 0.81541(15) 0.28800(8) 0.0416(6) Uani 1 1 d . . .

loop_
_atom_site_aniso_label
_atom_site_aniso_U_11
_atom_site_aniso_U_22
_atom_site_aniso_U_33
_atom_site_aniso_U_23
_atom_site_aniso_U_13
_atom_site_aniso_U_12
Cu1 0.0227(3) 0.0147(2) 0.0314(3) 0.000 -0.0094(2) 0.000
Cu2 0.0283(2) 0.0194(2) 0.0263(2) 0.00012(14) -0.01041(15) 0.00258(14)
C1 0.0241(14) 0.0130(13) 0.0278(16) -0.0029(12) -0.0057(12) 0.0034(11)
C2 0.0216(14) 0.0181(14) 0.0222(15) -0.0004(11) -0.0047(11) -0.0024(11)
C3 0.0222(14) 0.0208(14) 0.0238(15) 0.0016(12) -0.0014(12) -0.0006(11)
C4 0.0213(14) 0.0196(14) 0.0250(15) -0.0016(11) 0.0009(12) -0.0032(11)
C5 0.0258(15) 0.0195(15) 0.0297(16) -0.0010(12) 0.0010(13) -0.0017(12)
C6 0.0228(15) 0.0241(15) 0.0274(16) -0.0016(12) -0.0059(12) -0.0053(12)
C7 0.0258(15) 0.0218(15) 0.0257(16) 0.0029(12) -0.0061(12) -0.0005(12)
C8 0.0304(16) 0.0171(14) 0.0294(16) 0.0030(12) -0.0057(13) -0.0068(12)
C9 0.0330(17) 0.0232(16) 0.0382(19) 0.0043(14) -0.0066(14) -0.0029(13)
C10 0.0311(17) 0.0369(18) 0.0335(18) 0.0028(14) -0.0128(14) -0.0036(14)
C11 0.0307(17) 0.0416(19) 0.0297(17) 0.0026(14) -0.0058(14) 0.0017(14)
C12 0.042(2) 0.060(2) 0.044(2) 0.0072(18) -0.0180(17) -0.0070(18)
C13 0.045(2) 0.080(3) 0.041(2) 0.022(2) -0.0158(18) 0.007(2)
C14 0.048(2) 0.055(2) 0.042(2) 0.0219(18) 0.0035(17) 0.0130(18)
C15 0.044(2) 0.0376(19) 0.042(2) 0.0163(16) 0.0014(16) 0.0055(16)
C16 0.0317(17) 0.0330(17) 0.0322(18) 0.0061(14) -0.0038(14) 0.0038(14)
C17 0.0277(16) 0.0246(16) 0.0329(17) -0.0003(13) -0.0062(13) -0.0006(12)
C18 0.0331(17) 0.0302(17) 0.0355(18) 0.0009(14) -0.0119(14) 0.0043(14)
C19 0.0356(17) 0.0277(17) 0.0361(18) 0.0053(14) -0.0047(14) 0.0100(13)
C20 0.0286(16) 0.0195(15) 0.0322(17) 0.0024(12) 0.0013(13) 0.0032(12)
C21 0.0215(14) 0.0193(15) 0.0257(16) 0.0010(12) 0.0025(12) -0.0003(11)
C22 0.0453(19) 0.0184(15) 0.044(2) 0.0036(14) -0.0029(15) 0.0059(13)
C23 0.0409(19) 0.040(2) 0.039(2) -0.0087(15) -0.0049(15) 0.0039(15)
C24 0.047(2) 0.062(3) 0.050(2) -0.027(2) -0.0056(18) -0.0026(19)
C25 0.036(2) 0.090(3) 0.033(2) -0.020(2) -0.0110(16) 0.002(2)
C26 0.0275(17) 0.068(3) 0.0268(18) -0.0036(17) -0.0042(14) 0.0008(16)
C27 0.035(2) 0.089(3) 0.038(2) 0.015(2) -0.0168(16) 0.009(2)
C28 0.039(2) 0.071(3) 0.049(2) 0.025(2) -0.0081(18) 0.0180(19)
C29 0.0347(18) 0.046(2) 0.038(2) 0.0172(16) 0.0070(15) 0.0119(15)
C30 0.051(2) 0.039(2) 0.059(3) 0.0220(18) 0.0140(19) 0.0207(17)
C31 0.063(2) 0.0279(18) 0.050(2) 0.0093(16) 0.0143(19) 0.0101(17)
C32 0.049(2) 0.0292(18) 0.037(2) 0.0033(15) 0.0008(16) 0.0037(15)
C33 0.0270(16) 0.0364(18) 0.0256(16) 0.0108(14) 0.0024(13) 0.0049(13)
C34 0.0258(16) 0.0441(19) 0.0200(15) 0.0044(13) -0.0019(12) 0.0035(13)
Cl1 0.0468(5) 0.0480(5) 0.0405(5) -0.0112(4) 0.0000(4) 0.0027(4)
N1 0.0283(14) 0.0321(15) 0.0264(14) -0.0013(11) -0.0041(11) 0.0029(11)
N2 0.0326(14) 0.0279(14) 0.0277(14) 0.0033(11) -0.0018(11) 0.0032(11)
N3 0.0221(12) 0.0197(12) 0.0278(14) -0.0005(10) -0.0050(10) 0.0001(10)
N4 0.0313(14) 0.0254(13) 0.0284(14) 0.0046(10) -0.0132(11) -0.0040(10)
O1 0.0254(10) 0.0201(10) 0.0285(11) 0.0010(8) -0.0083(8) -0.0058(8)
O2 0.0325(11) 0.0200(10) 0.0262(11) 0.0019(8) -0.0124(9) -0.0015(8)
O3 0.0270(11) 0.0182(10) 0.0336(12) 0.0011(8) -0.0076(9) -0.0040(8)
O4 0.0683(18) 0.0324(14) 0.0597(17) 0.0096(12) -0.0311(14) -0.0107(12)
O5 0.0643(19) 0.139(3) 0.0375(16) -0.0108(17) 0.0037(14) -0.0461(19)
O6 0.074(2) 0.083(2) 0.075(2) 0.0071(17) -0.0235(17) 0.0145(17)
O7 0.094(3) 0.140(3) 0.083(3) -0.020(2) 0.033(2) -0.056(2)
O8 0.134(3) 0.069(2) 0.161(4) -0.052(3) -0.049(3) 0.047(2)
O9 0.0300(12) 0.0218(11) 0.0706(17) 0.0027(11) -0.0156(12) 0.0008(9)

loop_
_atom_type_symbol
_atom_type_description
_atom_type_scat_dispersion_real
_atom_type_scat_dispersion_imag
_atom_type_scat_source
C C 0.0033 0.0016 'International Tables Vol C Tables 4.2.6.8 and 6.1.1.4'
H H 0.0000 0.0000 'International Tables Vol C Tables 4.2.6.8 and 6.1.1.4'
N N 0.0061 0.0033 'International Tables Vol C Tables 4.2.6.8 and 6.1.1.4'
O O 0.0106 0.0060 'International Tables Vol C Tables 4.2.6.8 and 6.1.1.4'
Cl Cl 0.1484 0.1585 'International Tables Vol C Tables 4.2.6.8 and 6.1.1.4'
Cu Cu 0.3201 1.2651 'International Tables Vol C Tables 4.2.6.8 and 6.1.1.4'

loop_
_geom_angle_atom_site_label_1
_geom_angle_atom_site_label_2
_geom_angle_atom_site_label_3
_geom_angle
_geom_angle_site_symmetry_1
_geom_angle_site_symmetry_3
O1 Cu1 O1 95.26(11) . 2
O1 Cu1 N3 171.51(9) . 2
O1 Cu1 N3 91.50(8) 2 2
O1 Cu1 N3 91.50(8) . .
O1 Cu1 N3 171.51(9) 2 .
N3 Cu1 N3 82.27(13) 2 .
O3 Cu2 O2 98.47(8) 4_545 .
O3 Cu2 N2 171.47(9) 4_545 .
O2 Cu2 N2 88.75(9) . .
O3 Cu2 N1 90.56(9) 4_545 .
O2 Cu2 N1 167.16(9) . .
N2 Cu2 N1 81.60(10) . .
O3 Cu2 O5 92.89(11) 4_545 .
O2 Cu2 O5 96.72(9) . .
N2 Cu2 O5 90.74(12) . .
N1 Cu2 O5 91.88(10) . .
O2 C1 O1 126.3(2) . .
O2 C1 C2 118.3(2) . .
O1 C1 C2 115.4(2) . .
C8 C2 C3 120.4(2) . .
C8 C2 C1 117.6(2) . .
C3 C2 C1 121.9(2) . .
C2 C3 C4 119.4(2) . .
C6 C4 C3 119.9(2) . .
C6 C4 C5 121.4(2) . .
C3 C4 C5 118.7(2) . .
O9 C5 O3 126.0(3) . .
O9 C5 C4 119.1(2) . .
O3 C5 C4 114.9(2) . .
C4 C6 C7 120.9(2) . .
C6 C7 C8 118.3(2) . .
C6 C7 N4 121.0(2) . .
C8 C7 N4 120.7(2) . .
C2 C8 C7 121.0(3) . .
O4 C9 N4 127.2(3) . .
O4 C9 C16 126.4(3) . .
N4 C9 C16 106.4(2) . .
N4 C10 C11 102.7(2) . .
C16 C11 C12 119.7(3) . .
C16 C11 C10 109.7(3) . .
C12 C11 C10 130.5(3) . .
C13 C12 C11 117.8(3) . .
C14 C13 C12 122.2(3) . .
C13 C14 C15 120.6(3) . .
C14 C15 C16 117.2(3) . .
C11 C16 C15 122.5(3) . .
C11 C16 C9 109.4(3) . .
C15 C16 C9 127.9(3) . .
N3 C17 C18 122.4(3) . .
C19 C18 C17 119.7(3) . .
C18 C19 C20 119.4(3) . .
C21 C20 C19 117.1(3) . .
C21 C20 C22 118.3(3) . .
C19 C20 C22 124.5(3) . .
N3 C21 C20 123.4(3) . .
N3 C21 C21 116.25(15) . 2
C20 C21 C21 120.37(16) . 2
C22 C22 C20 121.23(17) 2 .
N1 C23 C24 122.6(3) . .
C25 C24 C23 119.5(4) . .
C24 C25 C26 120.0(3) . .
C34 C26 C25 116.6(3) . .
C34 C26 C27 117.8(3) . .
C25 C26 C27 125.6(3) . .
C28 C27 C26 122.3(3) . .
C27 C28 C29 120.8(3) . .
C33 C29 C30 117.6(3) . .
C33 C29 C28 118.5(3) . .
C30 C29 C28 123.9(3) . .
C31 C30 C29 118.8(3) . .
C30 C31 C32 120.1(3) . .
N2 C32 C31 122.5(3) . .
N2 C33 C29 123.0(3) . .
N2 C33 C34 116.4(3) . .
C29 C33 C34 120.6(3) . .
N1 C34 C26 123.4(3) . .
N1 C34 C33 116.6(3) . .
C26 C34 C33 120.0(3) . .
O8 Cl1 O7 111.3(3) . .
O8 Cl1 O5 112.5(3) . .
O7 Cl1 O5 108.10(19) . .
O8 Cl1 O6 107.4(2) . .
O7 Cl1 O6 109.1(2) . .
O5 Cl1 O6 108.3(2) . .
C23 N1 C34 117.8(3) . .
C23 N1 Cu2 129.7(2) . .
C34 N1 Cu2 112.5(2) . .
C32 N2 C33 117.9(3) . .
C32 N2 Cu2 129.2(2) . .
C33 N2 Cu2 112.9(2) . .
C17 N3 C21 118.1(2) . .
C17 N3 Cu1 129.29(19) . .
C21 N3 Cu1 112.62(17) . .
C9 N4 C7 126.1(2) . .
C9 N4 C10 111.8(2) . .
C7 N4 C10 122.0(2) . .
C1 O1 Cu1 129.40(18) . .
C1 O2 Cu2 129.33(17) . .
C5 O3 Cu2 127.84(17) . 4
Cl1 O5 Cu2 138.95(17) . .

loop_
_geom_bond_atom_site_label_1
_geom_bond_atom_site_label_2
_geom_bond_distance
_geom_bond_site_symmetry_2
Cu1 O1 1.9503(18) .
Cu1 O1 1.9503(18) 2
Cu1 N3 1.992(2) 2
Cu1 N3 1.992(2) .
Cu2 O3 1.9451(18) 4_545
Cu2 O2 1.9629(19) .
Cu2 N2 2.010(2) .
Cu2 N1 2.023(2) .
Cu2 O5 2.386(3) .
C1 O2 1.248(3) .
C1 O1 1.271(3) .
C1 C2 1.502(4) .
C2 C8 1.376(4) .
C2 C3 1.388(4) .
C3 C4 1.391(4) .
C4 C6 1.389(4) .
C4 C5 1.514(4) .
C5 O9 1.212(3) .
C5 O3 1.306(3) .
C6 C7 1.389(4) .
C7 C8 1.397(4) .
C7 N4 1.412(3) .
C9 O4 1.204(4) .
C9 N4 1.391(4) .
C9 C16 1.468(4) .
C10 N4 1.467(4) .
C10 C11 1.501(4) .
C11 C16 1.372(4) .
C11 C12 1.386(4) .
C12 C13 1.381(5) .
C13 C14 1.372(5) .
C14 C15 1.376(5) .
C15 C16 1.392(4) .
C17 N3 1.332(3) .
C17 C18 1.390(4) .
C18 C19 1.365(4) .
C19 C20 1.406(4) .
C20 C21 1.393(4) .
C20 C22 1.435(4) .
C21 N3 1.348(3) .
C21 C21 1.429(5) 2
C22 C22 1.347(6) 2
C23 N1 1.323(4) .
C23 C24 1.393(5) .
C24 C25 1.359(5) .
C25 C26 1.398(5) .
C26 C34 1.401(4) .
C26 C27 1.438(5) .
C27 C28 1.328(6) .
C28 C29 1.440(5) .
C29 C33 1.391(4) .
C29 C30 1.403(5) .
C30 C31 1.362(5) .
C31 C32 1.386(5) .
C32 N2 1.326(4) .
C33 N2 1.357(4) .
C33 C34 1.426(4) .
C34 N1 1.355(4) .
Cl1 O8 1.375(3) .
Cl1 O7 1.421(3) .
Cl1 O5 1.419(3) .
Cl1 O6 1.428(3) .
O3 Cu2 1.9452(18) 4
